data_4501867
loop_
_publ_author_name
'Paisner, Kathryn'
'Zakharov, Lev N.'
'Doxsee, Kenneth M.'

_publ_section_title
;
 A Robust Thiourea Synthon for Crystal Engineering
;
_journal_issue 8
_journal_name_full 'Crystal Growth &amp; Design'
_journal_page_first 3757
_journal_paper_doi 10.1021/cg100589n
_journal_volume 10
_journal_year 2010
_chemical_formula_sum 'C18 H38 N6 S2'
_chemical_formula_weight 402.66
_chemical_name_systematic
;

 ?

;
_space_group_IT_number 2
_symmetry_cell_setting triclinic
_symmetry_space_group_name_Hall '-P 1'
_symmetry_space_group_name_H-M 'P -1'
_atom_sites_solution_hydrogens geom
_atom_sites_solution_primary direct
_atom_sites_solution_secondary difmap
_audit_creation_method SHELXLTL
_cell_angle_alpha 69.1930(10)
_cell_angle_beta 66.8720(10)
_cell_angle_gamma 65.6220(10)
_cell_formula_units_Z 1
_cell_length_a 7.9711(6)
_cell_length_b 8.9324(6)
_cell_length_c 9.7837(7)
_cell_measurement_reflns_used 1331
_cell_measurement_temperature 173(2)
_cell_measurement_theta_max 21.13
_cell_measurement_theta_min 2.57
_cell_volume 567.79(7)
_computing_cell_refinement 'Bruker SMART'
_computing_data_collection 'Bruker SMART'
_computing_data_reduction 'Bruker SAINT'
_computing_molecular_graphics 'Bruker SHELXTL'
_computing_publication_material 'Bruker SHELXTL'
_computing_structure_refinement 'Bruker SHELXTL'
_computing_structure_solution 'Bruker SHELXTL'
_diffrn_ambient_temperature 173(2)
_diffrn_measured_fraction_theta_full 0.998
_diffrn_measured_fraction_theta_max 0.998
_diffrn_measurement_device_type 'CCD area detector Bruker Apex'
_diffrn_measurement_method 'phi and omega scans'
_diffrn_radiation_monochromator graphite
_diffrn_radiation_source 'fine-focus sealed tube'
_diffrn_radiation_type MoK\a
_diffrn_radiation_wavelength 0.71073
_diffrn_reflns_av_R_equivalents 0.0198
_diffrn_reflns_av_sigmaI/netI 0.0281
_diffrn_reflns_limit_h_max 9
_diffrn_reflns_limit_h_min -9
_diffrn_reflns_limit_k_max 10
_diffrn_reflns_limit_k_min -10
_diffrn_reflns_limit_l_max 11
_diffrn_reflns_limit_l_min -11
_diffrn_reflns_number 5522
_diffrn_reflns_theta_full 25.00
_diffrn_reflns_theta_max 25.00
_diffrn_reflns_theta_min 2.33
_exptl_absorpt_coefficient_mu 0.249
_exptl_absorpt_correction_T_max 0.9950
_exptl_absorpt_correction_T_min 0.9114
_exptl_absorpt_correction_type multi-scan
_exptl_absorpt_process_details SADABS
_exptl_crystal_colour colorless
_exptl_crystal_density_diffrn 1.178
_exptl_crystal_density_method 'not measured'
_exptl_crystal_description plate
_exptl_crystal_F_000 220
_exptl_crystal_size_max 0.38
_exptl_crystal_size_mid 0.16
_exptl_crystal_size_min 0.02
_refine_diff_density_max 0.698
_refine_diff_density_min -0.247
_refine_diff_density_rms 0.052
_refine_ls_extinction_method none
_refine_ls_goodness_of_fit_ref 1.066
_refine_ls_hydrogen_treatment mixed
_refine_ls_matrix_type full
_refine_ls_number_parameters 126
_refine_ls_number_reflns 2000
_refine_ls_number_restraints 0
_refine_ls_restrained_S_all 1.066
_refine_ls_R_factor_all 0.0702
_refine_ls_R_factor_gt 0.0557
_refine_ls_shift/su_max 0.000
_refine_ls_shift/su_mean 0.000
_refine_ls_structure_factor_coef Fsqd
_refine_ls_weighting_details 'calc w=1/[\s^2^(Fo^2^)+(0.0803P)^2^+0.2634P] where P=(Fo^2^+2Fc^2^)/3'
_refine_ls_weighting_scheme calc
_refine_ls_wR_factor_gt 0.1442
_refine_ls_wR_factor_ref 0.1571
_reflns_number_gt 1597
_reflns_number_total 2000
_reflns_threshold_expression >2sigma(I)
_cod_data_source_file cg100589n_si_002.cif
_cod_data_source_block di-n-propyl_(1a)
_cod_depositor_comments
;
The following automatic conversions were performed:

'_symmetry_cell_setting' value 'Triclinic' changed to 'triclinic'
according to /home/saulius/struct/CIF-dictionaries/cif_core.dic
dictionary named 'cif_core.dic' version 2.4.2 from 2011-04-26.

Automatic conversion script
Id: cif_fix_values 1715 2011-07-08 13:25:40Z adriana 
;
_cod_original_sg_symbol_H-M P-1
_cod_database_code 4501867

loop_
_symmetry_equiv_pos_as_xyz
'x, y, z'
'-x, -y, -z'

loop_
_atom_site_label
_atom_site_type_symbol
_atom_site_fract_x
_atom_site_fract_y
_atom_site_fract_z
_atom_site_U_iso_or_equiv
_atom_site_adp_type
_atom_site_occupancy
_atom_site_symmetry_multiplicity
_atom_site_calc_flag
_atom_site_refinement_flags
S1 S 0.45883(11) 0.00646(10) 0.23449(8) 0.0522(3) Uani 1 1 d .
N1 N 0.8447(3) 0.4522(3) 0.1267(3) 0.0462(6) Uani 1 1 d .
N2 N 0.6594(4) 0.2073(3) 0.1808(3) 0.0515(7) Uani 1 1 d .
N3 N 0.7064(3) 0.1080(3) -0.0213(3) 0.0472(6) Uani 1 1 d .
C1 C 0.9575(4) 0.6115(4) -0.1338(3) 0.0550(8) Uani 1 1 d .
H1A H 0.9393 0.5370 -0.1777 0.066 Uiso 1 1 calc R
H1B H 0.9334 0.7259 -0.2020 0.066 Uiso 1 1 calc R
C2 C 0.8152(4) 0.6193(4) 0.0216(4) 0.0570(8) Uani 1 1 d .
H2A H 0.8290 0.6982 0.0634 0.068 Uiso 1 1 calc R
H2B H 0.6829 0.6633 0.0125 0.068 Uiso 1 1 calc R
C3 C 0.7054(5) 0.4662(4) 0.2787(3) 0.0617(9) Uani 1 1 d .
H3A H 0.5799 0.5470 0.2650 0.074 Uiso 1 1 calc R
H3B H 0.7502 0.5135 0.3305 0.074 Uiso 1 1 calc R
C4 C 0.6768(6) 0.3050(5) 0.3786(4) 0.0706(10) Uani 1 1 d .
H4A H 0.6079 0.3212 0.4839 0.085 Uiso 1 1 calc R
H4B H 0.8048 0.2201 0.3797 0.085 Uiso 1 1 calc R
C5 C 0.5665(5) 0.2328(5) 0.3360(3) 0.0599(9) Uani 1 1 d .
H5A H 0.5593 0.1236 0.4085 0.072 Uiso 1 1 calc R
H5B H 0.4336 0.3111 0.3442 0.072 Uiso 1 1 calc R
C6 C 0.6161(4) 0.1147(3) 0.1255(3) 0.0404(6) Uani 1 1 d .
C7 C 0.8386(4) 0.1998(4) -0.1276(3) 0.0500(7) Uani 1 1 d .
H7A H 0.9471 0.1697 -0.0869 0.060 Uiso 1 1 calc R
H7B H 0.7713 0.3227 -0.1383 0.060 Uiso 1 1 calc R
C8 C 0.9154(5) 0.1587(5) -0.2818(3) 0.0644(9) Uani 1 1 d .
H8A H 0.9793 0.0353 -0.2697 0.077 Uiso 1 1 calc R
H8B H 0.8062 0.1902 -0.3220 0.077 Uiso 1 1 calc R
C9 C 1.0548(6) 0.2472(6) -0.3951(4) 0.0857(13) Uani 1 1 d .
H9A H 1.1002 0.2146 -0.4924 0.129 Uiso 1 1 calc R
H9B H 1.1644 0.2155 -0.3569 0.129 Uiso 1 1 calc R
H9C H 0.9913 0.3696 -0.4105 0.129 Uiso 1 1 calc R
H2N H 0.731(5) 0.271(4) 0.121(4) 0.063(10) Uiso 1 1 d .
H3N H 0.660(4) 0.064(4) -0.054(3) 0.049(8) Uiso 1 1 d .

loop_
_atom_site_aniso_label
_atom_site_aniso_U_11
_atom_site_aniso_U_22
_atom_site_aniso_U_33
_atom_site_aniso_U_23
_atom_site_aniso_U_13
_atom_site_aniso_U_12
S1 0.0646(5) 0.0674(5) 0.0402(4) -0.0071(3) -0.0104(3) -0.0446(4)
N1 0.0478(14) 0.0497(14) 0.0440(13) -0.0145(11) -0.0034(11) -0.0243(11)
N2 0.0669(17) 0.0682(17) 0.0345(13) -0.0120(12) -0.0027(11) -0.0467(15)
N3 0.0547(15) 0.0661(16) 0.0372(13) -0.0149(11) -0.0072(11) -0.0378(13)
C1 0.0597(19) 0.0556(18) 0.0514(17) -0.0044(14) -0.0175(15) -0.0251(15)
C2 0.0452(17) 0.0520(18) 0.064(2) -0.0108(15) -0.0074(15) -0.0159(14)
C3 0.070(2) 0.072(2) 0.0518(18) -0.0274(16) 0.0044(16) -0.0404(18)
C4 0.096(3) 0.092(3) 0.0418(17) -0.0238(17) 0.0004(17) -0.059(2)
C5 0.076(2) 0.084(2) 0.0362(15) -0.0205(15) 0.0038(14) -0.0546(19)
C6 0.0441(15) 0.0486(15) 0.0349(14) -0.0069(11) -0.0123(11) -0.0223(12)
C7 0.0567(18) 0.0670(19) 0.0370(15) -0.0121(14) -0.0065(13) -0.0361(15)
C8 0.072(2) 0.094(3) 0.0449(17) -0.0240(17) -0.0037(16) -0.049(2)
C9 0.096(3) 0.125(4) 0.050(2) -0.022(2) 0.0060(19) -0.072(3)

loop_
_atom_type_symbol
_atom_type_description
_atom_type_scat_dispersion_real
_atom_type_scat_dispersion_imag
_atom_type_scat_source
C C 0.0033 0.0016 'International Tables Vol C Tables 4.2.6.8 and 6.1.1.4'
H H 0.0000 0.0000 'International Tables Vol C Tables 4.2.6.8 and 6.1.1.4'
N N 0.0061 0.0033 'International Tables Vol C Tables 4.2.6.8 and 6.1.1.4'
S S 0.1246 0.1234 'International Tables Vol C Tables 4.2.6.8 and 6.1.1.4'

loop_
_geom_angle_atom_site_label_1
_geom_angle_atom_site_label_2
_geom_angle_atom_site_label_3
_geom_angle
_geom_angle_site_symmetry_1
C1 N1 C2 108.1(2) 2_765
C1 N1 C3 111.3(2) 2_765
C2 N1 C3 109.5(2) .
C6 N2 C5 123.3(2) .
C6 N2 H2N 122(2) .
C5 N2 H2N 114(2) .
C6 N3 C7 125.6(2) .
C6 N3 H3N 113(2) .
C7 N3 H3N 120(2) .
N1 C1 C2 111.5(3) 2_765
N1 C1 H1A 109.3 2_765
C2 C1 H1A 109.3 .
N1 C1 H1B 109.3 2_765
C2 C1 H1B 109.3 .
H1A C1 H1B 108.0 .
N1 C2 C1 111.3(2) .
N1 C2 H2A 109.4 .
C1 C2 H2A 109.4 .
N1 C2 H2B 109.4 .
C1 C2 H2B 109.4 .
H2A C2 H2B 108.0 .
N1 C3 C4 114.3(3) .
N1 C3 H3A 108.7 .
C4 C3 H3A 108.7 .
N1 C3 H3B 108.7 .
C4 C3 H3B 108.7 .
H3A C3 H3B 107.6 .
C3 C4 C5 116.3(3) .
C3 C4 H4A 108.2 .
C5 C4 H4A 108.2 .
C3 C4 H4B 108.2 .
C5 C4 H4B 108.2 .
H4A C4 H4B 107.4 .
N2 C5 C4 111.1(2) .
N2 C5 H5A 109.4 .
C4 C5 H5A 109.4 .
N2 C5 H5B 109.4 .
C4 C5 H5B 109.4 .
H5A C5 H5B 108.0 .
N3 C6 N2 117.0(2) .
N3 C6 S1 120.5(2) .
N2 C6 S1 122.4(2) .
N3 C7 C8 110.9(2) .
N3 C7 H7A 109.5 .
C8 C7 H7A 109.5 .
N3 C7 H7B 109.5 .
C8 C7 H7B 109.5 .
H7A C7 H7B 108.0 .
C9 C8 C7 113.3(3) .
C9 C8 H8A 108.9 .
C7 C8 H8A 108.9 .
C9 C8 H8B 108.9 .
C7 C8 H8B 108.9 .
H8A C8 H8B 107.7 .
C8 C9 H9A 109.5 .
C8 C9 H9B 109.5 .
H9A C9 H9B 109.5 .
C8 C9 H9C 109.5 .
H9A C9 H9C 109.5 .
H9B C9 H9C 109.5 .

loop_
_geom_bond_atom_site_label_1
_geom_bond_atom_site_label_2
_geom_bond_distance
_geom_bond_site_symmetry_2
S1 C6 1.692(3) .
N1 C1 1.461(4) 2_765
N1 C2 1.467(4) .
N1 C3 1.477(4) .
N2 C6 1.340(3) .
N2 C5 1.460(4) .
N2 H2N 0.87(3) .
N3 C6 1.340(3) .
N3 C7 1.454(3) .
N3 H3N 0.83(3) .
C1 N1 1.461(4) 2_765
C1 C2 1.503(4) .
C1 H1A 0.9900 .
C1 H1B 0.9900 .
C2 H2A 0.9900 .
C2 H2B 0.9900 .
C3 C4 1.476(4) .
C3 H3A 0.9900 .
C3 H3B 0.9900 .
C4 C5 1.519(4) .
C4 H4A 0.9900 .
C4 H4B 0.9900 .
C5 H5A 0.9900 .
C5 H5B 0.9900 .
C7 C8 1.506(4) .
C7 H7A 0.9900 .
C7 H7B 0.9900 .
C8 C9 1.491(4) .
C8 H8A 0.9900 .
C8 H8B 0.9900 .
C9 H9A 0.9800 .
C9 H9B 0.9800 .
C9 H9C 0.9800 .

loop_
_geom_hbond_atom_site_label_D
_geom_hbond_atom_site_label_H
_geom_hbond_atom_site_label_A
_geom_hbond_distance_DH
_geom_hbond_distance_HA
_geom_hbond_distance_DA
_geom_hbond_angle_DHA
_geom_hbond_site_symmetry_A
N3 H3N S1 0.83(3) 2.65(3) 3.452(2) 163(3) 2_655
N2 H2N N1 0.87(3) 2.18(3) 2.911(3) 142(3) .

loop_
_geom_torsion_atom_site_label_1
_geom_torsion_atom_site_label_2
_geom_torsion_atom_site_label_3
_geom_torsion_atom_site_label_4
_geom_torsion
_geom_torsion_site_symmetry_1
C1 N1 C2 C1 57.2(4) 2_765
C3 N1 C2 C1 178.6(3) .
N1 C1 C2 N1 -59.2(4) 2_765
C1 N1 C3 C4 -79.6(4) 2_765
C2 N1 C3 C4 161.0(3) .
N1 C3 C4 C5 -71.7(4) .
C6 N2 C5 C4 166.0(3) .
C3 C4 C5 N2 57.4(4) .
C7 N3 C6 N2 -3.7(4) .
C7 N3 C6 S1 177.6(2) .
C5 N2 C6 N3 177.1(3) .
C5 N2 C6 S1 -4.2(4) .
C6 N3 C7 C8 178.9(3) .
N3 C7 C8 C9 -179.0(3) .
